data_4068892
loop_
_publ_author_name
'Brown, David H.'
'Nealon, Gareth L.'
'Simpson, Peter V.'
'Skelton, Brian W.'
'Wang, Zhisen'

_publ_section_title
;
 Silver and Palladium Complexes of a Bis(benzimidazolin-2-ylidene)pyridine
 Pincer Ligand
;
_journal_issue 6
_journal_name_full Organometallics
_journal_page_first 1965
_journal_paper_doi 10.1021/om801144m
_journal_volume 28
_journal_year 2009
_chemical_formula_moiety 'C27 H29 Cl N5 Pd, C24 H20 B,2(C3 H6 O)'
_chemical_formula_sum 'C57 H61 B Cl N5 O2 Pd'
_chemical_formula_weight 1000.77
_chemical_name_systematic
;
 ?
;
_space_group_IT_number 14
_symmetry_cell_setting monoclinic
_symmetry_space_group_name_Hall '-P 2yn'
_symmetry_space_group_name_H-M 'P 1 21/n 1'
_atom_sites_solution_hydrogens geom
_atom_sites_solution_primary direct
_atom_sites_solution_secondary difmap
_audit_creation_date 2008-10-03T20:03:22-00:00
_audit_creation_method 'WinGX routine CIF_UPDATE'
_cell_angle_alpha 90
_cell_angle_beta 99.021(3)
_cell_angle_gamma 90
_cell_formula_units_Z 4
_cell_length_a 16.2612(3)
_cell_length_b 14.0076(2)
_cell_length_c 22.0855(8)
_cell_measurement_reflns_used 22316
_cell_measurement_temperature 100(2)
_cell_measurement_theta_max 32.8447
_cell_measurement_theta_min 2.5567
_cell_volume 4968.4(2)
_computing_cell_refinement
;
        CrysAlis RED, Oxford Diffraction Ltd.,
        Version 1.171.32.29 (release 10-06-2008 CrysAlis171 .NET)
        (compiled Jun 10 2008,16:49:55)
;
_computing_data_collection
;
        CrysAlis CCD, Oxford Diffraction Ltd.,
        Version 1.171.32.29 (release 10-06-2008 CrysAlis171 .NET)
        (compiled Jun 10 2008,16:49:55)
;
_computing_data_reduction
;
        CrysAlis RED, Oxford Diffraction Ltd.,
        Version 1.171.32.29 (release 10-06-2008 CrysAlis171 .NET)
        (compiled Jun 10 2008,16:49:55)
;
_computing_structure_refinement 'SHELXL-97 (Sheldrick, 1997)'
_diffrn_ambient_temperature 100(2)
_diffrn_detector_area_resol_mean 16.0009
_diffrn_measured_fraction_theta_full 0.993
_diffrn_measured_fraction_theta_max 0.952
_diffrn_measurement_device_type
;
 Oxford Diffraction Gemini diffractometer
;
_diffrn_measurement_method '\w scans'
_diffrn_orient_matrix_UB_11 0.0148691402
_diffrn_orient_matrix_UB_12 0.0394410663
_diffrn_orient_matrix_UB_13 0.018540095
_diffrn_orient_matrix_UB_21 -0.0262916034
_diffrn_orient_matrix_UB_22 0.0306323828
_diffrn_orient_matrix_UB_23 -0.0197577951
_diffrn_orient_matrix_UB_31 -0.0320041346
_diffrn_orient_matrix_UB_32 -0.0068711457
_diffrn_orient_matrix_UB_33 0.0178087446
_diffrn_radiation_monochromator graphite
_diffrn_radiation_type MoK\a
_diffrn_radiation_wavelength 0.71073
_diffrn_reflns_av_R_equivalents 0.0508
_diffrn_reflns_av_unetI/netI 0.0694
_diffrn_reflns_limit_h_max 23
_diffrn_reflns_limit_h_min -24
_diffrn_reflns_limit_k_max 17
_diffrn_reflns_limit_k_min -20
_diffrn_reflns_limit_l_max 33
_diffrn_reflns_limit_l_min -33
_diffrn_reflns_number 66261
_diffrn_reflns_theta_full 32
_diffrn_reflns_theta_max 32.79
_diffrn_reflns_theta_min 2.82
_exptl_absorpt_coefficient_mu 0.475
_exptl_absorpt_correction_T_max 0.941
_exptl_absorpt_correction_T_min 0.871
_exptl_absorpt_correction_type gaussian
_exptl_absorpt_process_details
;
        CrysAlis RED, Oxford Diffraction Ltd.,
        Version 1.171.32.29 (release 10-06-2008 CrysAlis171 .NET)
        (compiled Jun 10 2008,16:49:55)
Numerical absorption correction based on gaussian integration over
                        a multifaceted crystal model
;
_exptl_crystal_colour pale_yellow
_exptl_crystal_density_diffrn 1.338
_exptl_crystal_density_method 'not measured'
_exptl_crystal_description plate
_exptl_crystal_F_000 2088
_exptl_crystal_size_max 0.4323
_exptl_crystal_size_mid 0.3569
_exptl_crystal_size_min 0.1422
_refine_diff_density_max 1.022
_refine_diff_density_min -0.414
_refine_diff_density_rms 0.099
_refine_ls_extinction_method none
_refine_ls_goodness_of_fit_ref 0.93
_refine_ls_hydrogen_treatment constr
_refine_ls_matrix_type full
_refine_ls_number_parameters 642
_refine_ls_number_reflns 17547
_refine_ls_number_restraints 8
_refine_ls_restrained_S_all 0.93
_refine_ls_R_factor_all 0.0724
_refine_ls_R_factor_gt 0.0419
_refine_ls_shift/su_max 0.005
_refine_ls_shift/su_mean 0
_refine_ls_structure_factor_coef Fsqd
_refine_ls_weighting_details 'calc w=1/[\s^2^(Fo^2^)+(0.0512P)^2^+0.0000P] where P=(Fo^2^+2Fc^2^)/3'
_refine_ls_weighting_scheme calc
_refine_ls_wR_factor_gt 0.0905
_refine_ls_wR_factor_ref 0.097
_reflns_number_gt 12006
_reflns_number_total 17547
_reflns_threshold_expression I>2sigma(I)
_cod_data_source_file om801144m_si_001.cif
_cod_data_source_block zwb052
_cod_database_code 4068892

loop_
_symmetry_equiv_pos_as_xyz
'x, y, z'
'-x+1/2, y+1/2, -z+1/2'
'-x, -y, -z'
'x-1/2, -y-1/2, z-1/2'

loop_
_atom_site_label
_atom_site_type_symbol
_atom_site_fract_x
_atom_site_fract_y
_atom_site_fract_z
_atom_site_U_iso_or_equiv
_atom_site_adp_type
_atom_site_occupancy
_atom_site_symmetry_multiplicity
_atom_site_calc_flag
_atom_site_refinement_flags
_atom_site_disorder_assembly
_atom_site_disorder_group
Pd1 Pd 0.398827(8) 0.533227(9) 0.459607(6) 0.01434(4) Uani 1 1 d . . .
Cl1 Cl 0.35194(3) 0.38086(3) 0.43920(2) 0.02035(9) Uani 1 1 d . . .
N11 N 0.25909(9) 0.54311(11) 0.54547(7) 0.0181(3) Uani 1 1 d . . .
C12 C 0.32235(11) 0.57378(13) 0.51870(8) 0.0168(3) Uani 1 1 d . . .
N13 N 0.33848(9) 0.66684(11) 0.53870(7) 0.0155(3) Uani 1 1 d . . .
C13A C 0.28214(11) 0.69533(14) 0.57753(8) 0.0183(4) Uani 1 1 d . . .
C14 C 0.26881(12) 0.78014(15) 0.60739(9) 0.0221(4) Uani 1 1 d . . .
H14 H 0.301 0.8357 0.6034 0.026 Uiso 1 1 calc R . .
C15 C 0.20603(13) 0.77910(16) 0.64327(10) 0.0269(4) Uani 1 1 d . . .
H15 H 0.1952 0.8356 0.6645 0.032 Uiso 1 1 calc R . .
C16 C 0.15846(13) 0.69837(16) 0.64931(10) 0.0281(5) Uani 1 1 d . . .
H16 H 0.1168 0.7008 0.675 0.034 Uiso 1 1 calc R . .
C17 C 0.17044(12) 0.61448(16) 0.61876(9) 0.0255(4) Uani 1 1 d . . .
H17 H 0.1378 0.5592 0.6226 0.031 Uiso 1 1 calc R . .
C17A C 0.23254(11) 0.61514(14) 0.58227(9) 0.0194(4) Uani 1 1 d . . .
C1 C 0.22242(12) 0.44709(14) 0.53825(9) 0.0217(4) Uani 1 1 d . . .
H1A H 0.2082 0.4261 0.5782 0.026 Uiso 1 1 calc R . .
H1B H 0.2646 0.4023 0.5269 0.026 Uiso 1 1 calc R . .
C2 C 0.14497(12) 0.44130(15) 0.49031(10) 0.0257(4) Uani 1 1 d . . .
H2A H 0.157 0.4672 0.4509 0.031 Uiso 1 1 calc R . .
H2B H 0.1 0.4801 0.5034 0.031 Uiso 1 1 calc R . .
C3 C 0.11682(12) 0.33725(16) 0.48177(10) 0.0271(4) Uani 1 1 d . . .
H3A H 0.157 0.3019 0.4608 0.033 Uiso 1 1 calc R . .
H3B H 0.1171 0.3077 0.5225 0.033 Uiso 1 1 calc R . .
C4 C 0.03111(13) 0.32797(18) 0.44494(11) 0.0352(5) Uani 1 1 d . . .
H4A H -0.0092 0.3612 0.4661 0.053 Uiso 1 1 calc R . .
H4B H 0.0161 0.2603 0.4404 0.053 Uiso 1 1 calc R . .
H4C H 0.0306 0.3564 0.4043 0.053 Uiso 1 1 calc R . .
C5 C 0.50043(12) 0.39783(13) 0.34161(9) 0.0192(4) Uani 1 1 d . . .
H5A H 0.4672 0.3657 0.3696 0.023 Uiso 1 1 calc R . .
H5B H 0.5504 0.3584 0.3394 0.023 Uiso 1 1 calc R . .
C6 C 0.44855(12) 0.40575(14) 0.27773(9) 0.0217(4) Uani 1 1 d . . .
H6A H 0.4812 0.4407 0.2506 0.026 Uiso 1 1 calc R . .
H6B H 0.4377 0.3408 0.2607 0.026 Uiso 1 1 calc R . .
C7 C 0.36655(14) 0.45604(19) 0.27747(10) 0.0361(6) Uani 1 1 d . . .
H7A H 0.3341 0.4208 0.3046 0.043 Uiso 1 1 calc R . .
H7B H 0.3776 0.5207 0.295 0.043 Uiso 1 1 calc R . .
C8 C 0.31450(14) 0.46529(18) 0.21511(11) 0.0355(5) Uani 1 1 d . . .
H8A H 0.345 0.5024 0.1883 0.053 Uiso 1 1 calc R . .
H8B H 0.2622 0.4979 0.2189 0.053 Uiso 1 1 calc R . .
H8C H 0.3023 0.4016 0.1976 0.053 Uiso 1 1 calc R . .
N21 N 0.43866(8) 0.66448(11) 0.47793(7) 0.0139(3) Uani 1 1 d . . .
C22 C 0.40404(10) 0.71633(13) 0.51845(8) 0.0152(3) Uani 1 1 d . . .
C23 C 0.43404(11) 0.80537(13) 0.53657(8) 0.0178(4) Uani 1 1 d . . .
H23 H 0.4107 0.8415 0.5661 0.021 Uiso 1 1 calc R . .
C24 C 0.50005(11) 0.84019(13) 0.50977(9) 0.0185(4) Uani 1 1 d . . .
H24 H 0.522 0.9016 0.5211 0.022 Uiso 1 1 calc R . .
C25 C 0.53458(11) 0.78728(13) 0.46695(9) 0.0178(4) Uani 1 1 d . . .
H25 H 0.579 0.8119 0.4483 0.021 Uiso 1 1 calc R . .
C26 C 0.50223(10) 0.69794(13) 0.45241(8) 0.0148(3) Uani 1 1 d . . .
N31 N 0.52641(9) 0.49261(11) 0.36635(7) 0.0162(3) Uani 1 1 d . . .
C32 C 0.48906(10) 0.54270(12) 0.40607(8) 0.0156(3) Uani 1 1 d . . .
N33 N 0.52830(9) 0.63078(11) 0.41193(7) 0.0152(3) Uani 1 1 d . . .
C33A C 0.59181(10) 0.63530(13) 0.37533(8) 0.0162(3) Uani 1 1 d . . .
C34 C 0.64855(11) 0.70527(14) 0.36461(9) 0.0193(4) Uani 1 1 d . . .
H34 H 0.65 0.7661 0.3838 0.023 Uiso 1 1 calc R . .
C35 C 0.70296(12) 0.68135(15) 0.32435(9) 0.0235(4) Uani 1 1 d . . .
H35 H 0.7425 0.7274 0.3158 0.028 Uiso 1 1 calc R . .
C36 C 0.70165(12) 0.59226(15) 0.29605(9) 0.0248(4) Uani 1 1 d . . .
H36 H 0.7406 0.5787 0.2694 0.03 Uiso 1 1 calc R . .
C37 C 0.64450(12) 0.52337(15) 0.30625(9) 0.0224(4) Uani 1 1 d . . .
H37 H 0.6427 0.4628 0.2867 0.027 Uiso 1 1 calc R . .
C37A C 0.58976(11) 0.54666(13) 0.34635(9) 0.0179(4) Uani 1 1 d . . .
B1 B -0.00821(12) 0.49777(15) 0.21444(9) 0.0155(4) Uani 1 1 d . . .
C111 C 0.05975(10) 0.53840(13) 0.17286(8) 0.0151(3) Uani 1 1 d . . .
C112 C 0.09093(11) 0.47752(13) 0.13102(8) 0.0173(3) Uani 1 1 d . . .
H112 H 0.0702 0.4141 0.1265 0.021 Uiso 1 1 calc R . .
C113 C 0.15063(11) 0.50593(15) 0.09598(9) 0.0203(4) Uani 1 1 d . . .
H113 H 0.1699 0.4623 0.0684 0.024 Uiso 1 1 calc R . .
C114 C 0.18196(11) 0.59851(15) 0.10150(9) 0.0225(4) Uani 1 1 d . . .
H114 H 0.222 0.6191 0.0772 0.027 Uiso 1 1 calc R . .
C115 C 0.15397(12) 0.66014(14) 0.14286(9) 0.0225(4) Uani 1 1 d . . .
H115 H 0.1757 0.7231 0.1476 0.027 Uiso 1 1 calc R . .
C116 C 0.09422(11) 0.63035(13) 0.17760(9) 0.0194(4) Uani 1 1 d . . .
H116 H 0.0761 0.6741 0.2056 0.023 Uiso 1 1 calc R . .
C121 C -0.03024(11) 0.57822(13) 0.26392(9) 0.0164(3) Uani 1 1 d . . .
C122 C -0.06991(12) 0.66372(14) 0.24298(9) 0.0218(4) Uani 1 1 d . . .
H122 H -0.0826 0.6741 0.2 0.026 Uiso 1 1 calc R . .
C123 C -0.09136(12) 0.73356(14) 0.28205(10) 0.0266(4) Uani 1 1 d . . .
H123 H -0.1181 0.7903 0.2657 0.032 Uiso 1 1 calc R . .
C124 C -0.07403(12) 0.72090(15) 0.34494(10) 0.0271(5) Uani 1 1 d . . .
H124 H -0.0875 0.7691 0.372 0.033 Uiso 1 1 calc R . .
C125 C -0.03678(12) 0.63699(16) 0.36749(10) 0.0275(5) Uani 1 1 d . . .
H125 H -0.0257 0.6265 0.4105 0.033 Uiso 1 1 calc R . .
C126 C -0.01533(11) 0.56743(15) 0.32762(9) 0.0207(4) Uani 1 1 d . . .
H126 H 0.0105 0.5104 0.3444 0.025 Uiso 1 1 calc R . .
C131 C 0.03425(10) 0.40281(13) 0.24971(8) 0.0155(3) Uani 1 1 d . . .
C132 C 0.11323(11) 0.40911(14) 0.28619(9) 0.0196(4) Uani 1 1 d . . .
H132 H 0.1406 0.4693 0.2899 0.023 Uiso 1 1 calc R . .
C133 C 0.15303(12) 0.33131(15) 0.31703(9) 0.0232(4) Uani 1 1 d . . .
H133 H 0.2061 0.3393 0.3414 0.028 Uiso 1 1 calc R . .
C134 C 0.11571(12) 0.24227(15) 0.31235(10) 0.0253(4) Uani 1 1 d . . .
H134 H 0.1426 0.1888 0.3333 0.03 Uiso 1 1 calc R . .
C135 C 0.03804(12) 0.23273(14) 0.27641(10) 0.0241(4) Uani 1 1 d . . .
H135 H 0.0115 0.1721 0.2724 0.029 Uiso 1 1 calc R . .
C136 C -0.00106(11) 0.31154(13) 0.24632(9) 0.0186(4) Uani 1 1 d . . .
H136 H -0.0544 0.303 0.2223 0.022 Uiso 1 1 calc R . .
C141 C -0.09822(10) 0.47281(12) 0.17131(8) 0.0142(3) Uani 1 1 d . . .
C142 C -0.16778(11) 0.45029(13) 0.19958(9) 0.0179(4) Uani 1 1 d . . .
H142 H -0.1607 0.4473 0.2431 0.021 Uiso 1 1 calc R . .
C143 C -0.24625(11) 0.43234(14) 0.16648(9) 0.0209(4) Uani 1 1 d . . .
H143 H -0.2912 0.4169 0.1875 0.025 Uiso 1 1 calc R . .
C144 C -0.25931(11) 0.43678(14) 0.10272(9) 0.0216(4) Uani 1 1 d . . .
H144 H -0.3129 0.425 0.0799 0.026 Uiso 1 1 calc R . .
C145 C -0.19261(11) 0.45878(13) 0.07315(9) 0.0197(4) Uani 1 1 d . . .
H145 H -0.2003 0.4622 0.0297 0.024 Uiso 1 1 calc R . .
C146 C -0.11401(11) 0.47600(12) 0.10716(8) 0.0159(3) Uani 1 1 d . . .
H146 H -0.0692 0.4905 0.0858 0.019 Uiso 1 1 calc R . .
C101 C 0.1828(2) 0.6624(3) 0.37450(17) 0.0827(12) Uani 1 1 d . . .
H10A H 0.2 0.5967 0.3676 0.124 Uiso 1 1 calc R . .
H10B H 0.1395 0.6819 0.3408 0.124 Uiso 1 1 calc R . .
H10C H 0.1608 0.6657 0.4133 0.124 Uiso 1 1 calc R . .
C102 C 0.25599(13) 0.72747(16) 0.37728(11) 0.0288(5) Uani 1 1 d . . .
O102 O 0.27646(10) 0.77842(12) 0.42071(8) 0.0387(4) Uani 1 1 d . . .
C103 C 0.30271(18) 0.7235(2) 0.32498(13) 0.0491(7) Uani 1 1 d . . .
H10D H 0.3382 0.7802 0.3255 0.074 Uiso 1 1 calc R . .
H10E H 0.2634 0.7217 0.2865 0.074 Uiso 1 1 calc R . .
H10F H 0.3375 0.6661 0.3283 0.074 Uiso 1 1 calc R . .
C201 C 0.0893(4) 1.0386(5) 0.4357(4) 0.075(2) Uani 0.5 1 d PD A 1
H20A H 0.0571 1.0703 0.4001 0.112 Uiso 0.5 1 calc PR A 1
H20B H 0.1461 1.027 0.4278 0.112 Uiso 0.5 1 calc PR A 1
H20C H 0.0912 1.0796 0.4719 0.112 Uiso 0.5 1 calc PR A 1
C202 C 0.0499(5) 0.9475(8) 0.4467(6) 0.0549(18) Uani 0.5 1 d PD A 1
O202 O -0.0251(3) 0.9351(5) 0.4279(3) 0.087(2) Uani 0.5 1 d PD A 1
C203 C 0.1022(6) 0.8782(8) 0.4837(5) 0.062(3) Uani 0.5 1 d PD A 1
H20D H 0.0698 0.8205 0.4885 0.094 Uiso 0.5 1 calc PR A 1
H20E H 0.1224 0.9056 0.5241 0.094 Uiso 0.5 1 calc PR A 1
H20F H 0.1498 0.8619 0.4634 0.094 Uiso 0.5 1 calc PR A 1
C301 C 0.0030(4) 1.0090(6) 0.3937(3) 0.066(2) Uani 0.5 1 d PD B 2
H30A H 0.0186 0.9859 0.3552 0.099 Uiso 0.5 1 calc PR B 2
H30B H 0.0328 1.0685 0.4059 0.099 Uiso 0.5 1 calc PR B 2
H30C H -0.0572 1.0209 0.388 0.099 Uiso 0.5 1 calc PR B 2
C302 C 0.0249(5) 0.9368(8) 0.4418(5) 0.0549(18) Uani 0.5 1 d PD B 2
O302 O -0.0309(3) 0.8929(4) 0.4644(3) 0.0602(14) Uani 0.5 1 d PD B 2
C303 C 0.1127(6) 0.9154(10) 0.4629(6) 0.093(4) Uani 0.5 1 d PD B 2
H30D H 0.1417 0.9738 0.4786 0.14 Uiso 0.5 1 calc PR B 2
H30E H 0.138 0.8906 0.4287 0.14 Uiso 0.5 1 calc PR B 2
H30F H 0.1173 0.8676 0.4957 0.14 Uiso 0.5 1 calc PR B 2

loop_
_atom_site_aniso_label
_atom_site_aniso_U_11
_atom_site_aniso_U_22
_atom_site_aniso_U_33
_atom_site_aniso_U_23
_atom_site_aniso_U_13
_atom_site_aniso_U_12
Pd1 0.01567(6) 0.01306(6) 0.01404(6) -0.00063(6) 0.00158(4) -0.00091(5)
Cl1 0.0256(2) 0.0147(2) 0.0204(2) -0.00191(17) 0.00232(17) -0.00326(17)
N11 0.0180(7) 0.0195(8) 0.0170(7) 0.0007(6) 0.0036(6) -0.0027(6)
C12 0.0181(8) 0.0164(9) 0.0155(8) 0.0029(7) 0.0014(7) -0.0018(7)
N13 0.0155(7) 0.0163(7) 0.0153(7) -0.0008(6) 0.0044(6) -0.0008(6)
C13A 0.0183(8) 0.0229(9) 0.0138(8) 0.0005(7) 0.0026(7) -0.0022(7)
C14 0.0216(9) 0.0236(10) 0.0218(10) -0.0048(8) 0.0062(7) -0.0013(8)
C15 0.0291(10) 0.0299(11) 0.0240(10) -0.0082(9) 0.0110(8) -0.0001(9)
C16 0.0266(10) 0.0365(12) 0.0237(10) -0.0033(9) 0.0122(8) -0.0019(9)
C17 0.0236(10) 0.0303(11) 0.0244(10) 0.0006(9) 0.0086(8) -0.0069(8)
C17A 0.0200(9) 0.0221(9) 0.0165(9) 0.0006(8) 0.0037(7) -0.0021(7)
C1 0.0240(9) 0.0202(10) 0.0215(10) 0.0008(8) 0.0056(7) -0.0050(7)
C2 0.0199(9) 0.0250(10) 0.0311(11) -0.0039(9) 0.0007(8) -0.0020(8)
C3 0.0273(10) 0.0296(11) 0.0261(11) -0.0011(9) 0.0089(8) -0.0077(9)
C4 0.0314(11) 0.0364(13) 0.0371(13) -0.0050(11) 0.0032(10) -0.0060(10)
C5 0.0237(9) 0.0154(9) 0.0183(9) -0.0018(7) 0.0023(7) 0.0021(7)
C6 0.0288(10) 0.0180(9) 0.0175(9) -0.0025(8) 0.0012(7) -0.0005(8)
C7 0.0293(11) 0.0556(16) 0.0212(10) -0.0002(11) -0.0029(8) 0.0101(11)
C8 0.0312(11) 0.0454(14) 0.0268(11) 0.0053(11) -0.0054(9) -0.0020(10)
N21 0.0125(6) 0.0173(7) 0.0118(7) 0.0005(6) 0.0010(5) 0.0013(5)
C22 0.0136(8) 0.0171(8) 0.0146(8) 0.0001(7) 0.0014(6) 0.0000(6)
C23 0.0205(9) 0.0160(9) 0.0171(9) -0.0021(7) 0.0042(7) 0.0000(7)
C24 0.0178(8) 0.0154(8) 0.0222(9) -0.0022(8) 0.0023(7) -0.0019(7)
C25 0.0157(8) 0.0169(9) 0.0213(9) 0.0007(7) 0.0039(7) -0.0015(7)
C26 0.0132(8) 0.0170(8) 0.0140(8) 0.0004(7) 0.0010(6) 0.0017(6)
N31 0.0164(7) 0.0169(7) 0.0149(7) -0.0011(6) 0.0012(6) 0.0015(6)
C32 0.0168(8) 0.0144(8) 0.0148(8) 0.0004(7) -0.0006(6) 0.0016(7)
N33 0.0155(7) 0.0152(7) 0.0152(7) -0.0018(6) 0.0036(6) 0.0017(6)
C33A 0.0148(8) 0.0174(9) 0.0162(9) 0.0021(7) 0.0023(6) 0.0034(7)
C34 0.0186(8) 0.0183(9) 0.0217(9) 0.0025(8) 0.0051(7) 0.0029(7)
C35 0.0183(9) 0.0263(10) 0.0274(11) 0.0040(9) 0.0084(8) 0.0020(8)
C36 0.0240(10) 0.0284(11) 0.0242(10) 0.0032(9) 0.0107(8) 0.0069(8)
C37 0.0247(9) 0.0237(10) 0.0194(9) -0.0008(8) 0.0053(7) 0.0062(8)
C37A 0.0179(8) 0.0179(9) 0.0175(9) 0.0005(7) 0.0015(7) 0.0039(7)
B1 0.0165(9) 0.0150(9) 0.0153(9) -0.0006(8) 0.0037(7) -0.0006(7)
C111 0.0142(7) 0.0161(8) 0.0144(8) 0.0030(7) 0.0002(6) 0.0001(7)
C112 0.0168(8) 0.0180(9) 0.0169(8) 0.0009(7) 0.0022(6) 0.0000(7)
C113 0.0186(8) 0.0266(10) 0.0159(9) 0.0030(8) 0.0034(7) 0.0025(7)
C114 0.0170(8) 0.0326(11) 0.0182(9) 0.0075(8) 0.0037(7) -0.0026(8)
C115 0.0212(9) 0.0195(9) 0.0257(10) 0.0055(8) 0.0000(8) -0.0051(7)
C116 0.0196(9) 0.0180(9) 0.0203(9) 0.0009(7) 0.0020(7) 0.0007(7)
C121 0.0144(8) 0.0165(9) 0.0190(9) -0.0020(7) 0.0049(7) -0.0030(7)
C122 0.0243(9) 0.0204(9) 0.0221(10) 0.0005(8) 0.0076(8) 0.0016(8)
C123 0.0279(10) 0.0171(9) 0.0378(12) -0.0020(9) 0.0145(9) 0.0007(8)
C124 0.0250(10) 0.0273(11) 0.0323(12) -0.0142(9) 0.0145(9) -0.0049(8)
C125 0.0267(10) 0.0382(12) 0.0191(10) -0.0087(9) 0.0080(8) -0.0033(9)
C126 0.0192(9) 0.0236(9) 0.0199(9) -0.0023(8) 0.0047(7) 0.0002(7)
C131 0.0159(8) 0.0176(8) 0.0139(8) -0.0007(7) 0.0053(6) 0.0004(7)
C132 0.0178(8) 0.0219(9) 0.0193(9) -0.0023(8) 0.0037(7) -0.0002(7)
C133 0.0186(9) 0.0301(11) 0.0202(10) 0.0023(8) 0.0010(7) 0.0044(8)
C134 0.0271(10) 0.0253(10) 0.0238(10) 0.0065(8) 0.0047(8) 0.0094(8)
C135 0.0279(10) 0.0179(9) 0.0272(11) 0.0034(8) 0.0066(8) 0.0003(8)
C136 0.0179(8) 0.0197(9) 0.0184(9) 0.0001(7) 0.0035(7) 0.0000(7)
C141 0.0158(7) 0.0119(8) 0.0156(8) 0.0001(7) 0.0049(6) 0.0020(6)
C142 0.0186(8) 0.0182(9) 0.0174(9) 0.0003(7) 0.0048(7) 0.0008(7)
C143 0.0162(8) 0.0219(9) 0.0261(10) -0.0002(8) 0.0078(7) 0.0004(7)
C144 0.0158(8) 0.0237(9) 0.0238(10) -0.0021(8) -0.0012(7) 0.0004(7)
C145 0.0222(9) 0.0201(9) 0.0159(8) 0.0000(8) 0.0007(7) 0.0027(7)
C146 0.0174(8) 0.0142(8) 0.0167(8) 0.0019(7) 0.0048(6) 0.0005(7)
C101 0.076(2) 0.108(3) 0.065(2) -0.007(2) 0.0125(18) -0.060(2)
C102 0.0270(10) 0.0272(11) 0.0301(12) 0.0059(9) -0.0021(9) -0.0015(9)
O102 0.0449(10) 0.0373(9) 0.0301(9) 0.0001(8) -0.0057(7) 0.0013(8)
C103 0.0577(17) 0.0448(16) 0.0496(17) -0.0033(13) 0.0235(14) 0.0001(13)
C201 0.057(4) 0.075(5) 0.093(6) 0.017(4) 0.016(4) 0.003(4)
C202 0.033(5) 0.088(4) 0.041(2) -0.033(2) 0.001(4) 0.011(4)
O202 0.037(3) 0.099(5) 0.123(6) -0.066(4) 0.000(4) 0.001(3)
C203 0.064(5) 0.057(5) 0.070(6) -0.003(4) 0.023(4) 0.016(4)
C301 0.070(4) 0.096(5) 0.036(3) -0.002(3) 0.026(3) -0.030(4)
C302 0.033(5) 0.088(4) 0.041(2) -0.033(2) 0.001(4) 0.011(4)
O302 0.061(3) 0.049(3) 0.065(3) -0.004(2) -0.009(3) -0.003(2)
C303 0.049(5) 0.147(14) 0.080(8) -0.033(8) -0.002(5) 0.019(6)

loop_
_atom_type_symbol
_atom_type_description
_atom_type_scat_dispersion_real
_atom_type_scat_dispersion_imag
_atom_type_scat_source
C C 0.0033 0.0016 'International Tables Vol C Tables 4.2.6.8 and 6.1.1.4'
H H 0 0 'International Tables Vol C Tables 4.2.6.8 and 6.1.1.4'
N N 0.0061 0.0033 'International Tables Vol C Tables 4.2.6.8 and 6.1.1.4'
Cl Cl 0.1484 0.1585 'International Tables Vol C Tables 4.2.6.8 and 6.1.1.4'
Pd Pd -0.9988 1.0072 'International Tables Vol C Tables 4.2.6.8 and 6.1.1.4'
B B 0.0013 0.0007 'International Tables Vol C Tables 4.2.6.8 and 6.1.1.4'
O O 0.0106 0.006 'International Tables Vol C Tables 4.2.6.8 and 6.1.1.4'

loop_
_geom_angle_atom_site_label_1
_geom_angle_atom_site_label_2
_geom_angle_atom_site_label_3
_geom_angle
N21 Pd1 C12 79.67(7)
N21 Pd1 C32 79.29(6)
C12 Pd1 C32 158.94(7)
N21 Pd1 Cl1 179.42(4)
C12 Pd1 Cl1 99.77(5)
C32 Pd1 Cl1 101.27(5)
C12 N11 C17A 110.67(15)
C12 N11 C1 125.03(16)
C17A N11 C1 124.30(15)
N11 C12 N13 106.34(15)
N11 C12 Pd1 142.24(14)
N13 C12 Pd1 111.40(12)
C12 N13 C22 118.54(15)
C12 N13 C13A 110.59(14)
C22 N13 C13A 130.87(15)
C14 C13A C17A 121.09(17)
C14 C13A N13 134.04(17)
C17A C13A N13 104.86(16)
C15 C14 C13A 116.41(18)
C15 C14 H14 121.8
C13A C14 H14 121.8
C14 C15 C16 122.32(19)
C14 C15 H15 118.8
C16 C15 H15 118.8
C17 C16 C15 121.43(18)
C17 C16 H16 119.3
C15 C16 H16 119.3
C16 C17 C17A 116.65(18)
C16 C17 H17 121.7
C17A C17 H17 121.7
C17 C17A C13A 122.04(18)
C17 C17A N11 130.45(18)
C13A C17A N11 107.51(15)
N11 C1 C2 113.80(16)
N11 C1 H1A 108.8
C2 C1 H1A 108.8
N11 C1 H1B 108.8
C2 C1 H1B 108.8
H1A C1 H1B 107.7
C1 C2 C3 109.69(17)
C1 C2 H2A 109.7
C3 C2 H2A 109.7
C1 C2 H2B 109.7
C3 C2 H2B 109.7
H2A C2 H2B 108.2
C4 C3 C2 112.49(19)
C4 C3 H3A 109.1
C2 C3 H3A 109.1
C4 C3 H3B 109.1
C2 C3 H3B 109.1
H3A C3 H3B 107.8
C3 C4 H4A 109.5
C3 C4 H4B 109.5
H4A C4 H4B 109.5
C3 C4 H4C 109.5
H4A C4 H4C 109.5
H4B C4 H4C 109.5
N31 C5 C6 111.19(15)
N31 C5 H5A 109.4
C6 C5 H5A 109.4
N31 C5 H5B 109.4
C6 C5 H5B 109.4
H5A C5 H5B 108
C7 C6 C5 113.38(16)
C7 C6 H6A 108.9
C5 C6 H6A 108.9
C7 C6 H6B 108.9
C5 C6 H6B 108.9
H6A C6 H6B 107.7
C8 C7 C6 114.46(19)
C8 C7 H7A 108.6
C6 C7 H7A 108.6
C8 C7 H7B 108.6
C6 C7 H7B 108.6
H7A C7 H7B 107.6
C7 C8 H8A 109.5
C7 C8 H8B 109.5
H8A C8 H8B 109.5
C7 C8 H8C 109.5
H8A C8 H8C 109.5
H8B C8 H8C 109.5
C26 N21 C22 121.58(15)
C26 N21 Pd1 119.43(12)
C22 N21 Pd1 118.88(12)
N21 C22 C23 121.19(16)
N21 C22 N13 111.36(15)
C23 C22 N13 127.44(16)
C22 C23 C24 117.10(17)
C22 C23 H23 121.5
C24 C23 H23 121.5
C25 C24 C23 121.59(17)
C25 C24 H24 119.2
C23 C24 H24 119.2
C26 C25 C24 117.66(16)
C26 C25 H25 121.2
C24 C25 H25 121.2
N21 C26 C25 120.86(16)
N21 C26 N33 111.29(15)
C25 C26 N33 127.85(16)
C32 N31 C37A 110.70(15)
C32 N31 C5 125.56(15)
C37A N31 C5 123.48(15)
N31 C32 N33 106.13(15)
N31 C32 Pd1 142.25(14)
N33 C32 Pd1 111.62(12)
C32 N33 C26 118.30(14)
C32 N33 C33A 110.76(14)
C26 N33 C33A 130.92(15)
C34 C33A C37A 121.17(17)
C34 C33A N33 133.97(17)
C37A C33A N33 104.85(15)
C35 C34 C33A 116.39(18)
C35 C34 H34 121.8
C33A C34 H34 121.8
C34 C35 C36 122.41(19)
C34 C35 H35 118.8
C36 C35 H35 118.8
C37 C36 C35 120.99(18)
C37 C36 H36 119.5
C35 C36 H36 119.5
C36 C37 C37A 117.02(18)
C36 C37 H37 121.5
C37A C37 H37 121.5
C37 C37A C33A 122.00(18)
C37 C37A N31 130.44(17)
C33A C37A N31 107.55(15)
C131 B1 C111 106.05(14)
C131 B1 C121 111.05(15)
C111 B1 C121 111.62(15)
C131 B1 C141 111.79(15)
C111 B1 C141 111.28(14)
C121 B1 C141 105.18(14)
C116 C111 C112 115.10(16)
C116 C111 B1 124.88(16)
C112 C111 B1 119.93(16)
C113 C112 C111 123.09(17)
C113 C112 H112 118.5
C111 C112 H112 118.5
C112 C113 C114 119.71(18)
C112 C113 H113 120.1
C114 C113 H113 120.1
C115 C114 C113 119.02(17)
C115 C114 H114 120.5
C113 C114 H114 120.5
C114 C115 C116 120.42(18)
C114 C115 H115 119.8
C116 C115 H115 119.8
C115 C116 C111 122.64(18)
C115 C116 H116 118.7
C111 C116 H116 118.7
C126 C121 C122 114.96(17)
C126 C121 B1 124.90(17)
C122 C121 B1 120.09(16)
C123 C122 C121 123.03(19)
C123 C122 H122 118.5
C121 C122 H122 118.5
C122 C123 C124 120.2(2)
C122 C123 H123 119.9
C124 C123 H123 119.9
C125 C124 C123 118.69(19)
C125 C124 H124 120.7
C123 C124 H124 120.7
C124 C125 C126 120.5(2)
C124 C125 H125 119.8
C126 C125 H125 119.8
C125 C126 C121 122.63(19)
C125 C126 H126 118.7
C121 C126 H126 118.7
C136 C131 C132 114.71(17)
C136 C131 B1 125.29(16)
C132 C131 B1 119.99(16)
C133 C132 C131 122.97(18)
C133 C132 H132 118.5
C131 C132 H132 118.5
C134 C133 C132 120.33(18)
C134 C133 H133 119.8
C132 C133 H133 119.8
C133 C134 C135 118.58(19)
C133 C134 H134 120.7
C135 C134 H134 120.7
C134 C135 C136 120.24(19)
C134 C135 H135 119.9
C136 C135 H135 119.9
C135 C136 C131 123.17(17)
C135 C136 H136 118.4
C131 C136 H136 118.4
C146 C141 C142 114.98(16)
C146 C141 B1 125.54(15)
C142 C141 B1 119.41(16)
C143 C142 C141 122.76(18)
C143 C142 H142 118.6
C141 C142 H142 118.6
C142 C143 C144 120.37(17)
C142 C143 H143 119.8
C144 C143 H143 119.8
C145 C144 C143 118.70(17)
C145 C144 H144 120.7
C143 C144 H144 120.7
C144 C145 C146 120.15(17)
C144 C145 H145 119.9
C146 C145 H145 119.9
C145 C146 C141 123.04(16)
C145 C146 H146 118.5
C141 C146 H146 118.5
C102 C101 H10A 109.5
C102 C101 H10B 109.5
H10A C101 H10B 109.5
C102 C101 H10C 109.5
H10A C101 H10C 109.5
H10B C101 H10C 109.5
O102 C102 C103 122.3(2)
O102 C102 C101 121.0(2)
C103 C102 C101 116.7(2)
C102 C103 H10D 109.5
C102 C103 H10E 109.5
H10D C103 H10E 109.5
C102 C103 H10F 109.5
H10D C103 H10F 109.5
H10E C103 H10F 109.5
O202 C202 C203 123.6(11)
O202 C202 C201 120.1(10)
C203 C202 C201 116.2(7)
C302 C301 H30A 109.5
C302 C301 H30B 109.5
H30A C301 H30B 109.5
C302 C301 H30C 109.5
H30A C301 H30C 109.5
H30B C301 H30C 109.5
O302 C302 C303 120.1(10)
O302 C302 C301 120.9(7)
C303 C302 C301 119.0(9)
C302 C303 H30D 109.5
C302 C303 H30E 109.5
H30D C303 H30E 109.5
C302 C303 H30F 109.5
H30D C303 H30F 109.5
H30E C303 H30F 109.5

loop_
_geom_bond_atom_site_label_1
_geom_bond_atom_site_label_2
_geom_bond_distance
Pd1 N21 1.9701(15)
Pd1 C12 2.0202(18)
Pd1 C32 2.0280(18)
Pd1 Cl1 2.2874(5)
N11 C12 1.335(2)
N11 C17A 1.405(2)
N11 C1 1.470(2)
C12 N13 1.388(2)
N13 C22 1.403(2)
N13 C13A 1.407(2)
C13A C14 1.392(3)
C13A C17A 1.396(3)
C14 C15 1.387(3)
C14 H14 0.95
C15 C16 1.388(3)
C15 H15 0.95
C16 C17 1.384(3)
C16 H16 0.95
C17 C17A 1.387(3)
C17 H17 0.95
C1 C2 1.515(3)
C1 H1A 0.99
C1 H1B 0.99
C2 C3 1.531(3)
C2 H2A 0.99
C2 H2B 0.99
C3 C4 1.505(3)
C3 H3A 0.99
C3 H3B 0.99
C4 H4A 0.98
C4 H4B 0.98
C4 H4C 0.98
C5 N31 1.472(2)
C5 C6 1.530(3)
C5 H5A 0.99
C5 H5B 0.99
C6 C7 1.507(3)
C6 H6A 0.99
C6 H6B 0.99
C7 C8 1.505(3)
C7 H7A 0.99
C7 H7B 0.99
C8 H8A 0.98
C8 H8B 0.98
C8 H8C 0.98
N21 C26 1.337(2)
N21 C22 1.343(2)
C22 C23 1.376(2)
C23 C24 1.393(3)
C23 H23 0.95
C24 C25 1.388(3)
C24 H24 0.95
C25 C26 1.376(2)
C25 H25 0.95
C26 N33 1.408(2)
N31 C32 1.341(2)
N31 C37A 1.404(2)
C32 N33 1.386(2)
N33 C33A 1.409(2)
C33A C34 1.392(3)
C33A C37A 1.395(2)
C34 C35 1.390(3)
C34 H34 0.95
C35 C36 1.394(3)
C35 H35 0.95
C36 C37 1.383(3)
C36 H36 0.95
C37 C37A 1.389(3)
C37 H37 0.95
B1 C131 1.638(3)
B1 C111 1.645(3)
B1 C121 1.648(3)
B1 C141 1.654(3)
C111 C116 1.402(3)
C111 C112 1.409(2)
C112 C113 1.391(3)
C112 H112 0.95
C113 C114 1.392(3)
C113 H113 0.95
C114 C115 1.385(3)
C114 H114 0.95
C115 C116 1.393(3)
C115 H115 0.95
C116 H116 0.95
C121 C126 1.398(3)
C121 C122 1.404(3)
C122 C123 1.385(3)
C122 H122 0.95
C123 C124 1.385(3)
C123 H123 0.95
C124 C125 1.379(3)
C124 H124 0.95
C125 C126 1.394(3)
C125 H125 0.95
C126 H126 0.95
C131 C136 1.399(3)
C131 C132 1.408(3)
C132 C133 1.390(3)
C132 H132 0.95
C133 C134 1.384(3)
C133 H133 0.95
C134 C135 1.389(3)
C134 H134 0.95
C135 C136 1.390(3)
C135 H135 0.95
C136 H136 0.95
C141 C146 1.400(2)
C141 C142 1.411(2)
C142 C143 1.390(3)
C142 H142 0.95
C143 C144 1.392(3)
C143 H143 0.95
C144 C145 1.386(3)
C144 H144 0.95
C145 C146 1.398(2)
C145 H145 0.95
C146 H146 0.95
C101 C102 1.493(3)
C101 H10A 0.98
C101 H10B 0.98
C101 H10C 0.98
C102 O102 1.200(3)
C102 C103 1.480(3)
C103 H10D 0.98
C103 H10E 0.98
C103 H10F 0.98
C201 C202 1.466(11)
C201 H20A 0.98
C201 H20B 0.98
C201 H20C 0.98
C202 O202 1.237(8)
C202 C203 1.455(11)
C203 H20D 0.98
C203 H20E 0.98
C203 H20F 0.98
C301 C302 1.470(11)
C301 H30A 0.98
C301 H30B 0.98
C301 H30C 0.98
C302 O302 1.262(10)
C302 C303 1.462(10)
C303 H30D 0.98
C303 H30E 0.98
C303 H30F 0.98
